data_1570668
loop_
_publ_author_name
'Ort&#xed;n-Rubio, Borja'
'Rostoll-Berenguer, Jaume'
'Vila, Carlos'
'Proserpio, Davide M.'
'Guillerm, Vincent'
'Juanhuix, Judith'
'Imaz, Inhar'
'Maspoch, Daniel'

_publ_section_title
;
 Net-clipping as a top-down approach for the prediction of topologies of
 MOFs built from reduced-symmetry linkers.
;
_journal_issue 45
_journal_name_full 'Chemical science'
_journal_page_first 12984
_journal_page_last 12994
_journal_paper_doi 10.1039/d3sc04406h
_journal_volume 14
_journal_year 2023
_chemical_formula_structural icn15
_chemical_formula_sum 'C3 O'
_space_group_IT_number 134
_space_group_name_Hall '-P 4ac 2bc'
_space_group_name_H-M_alt 'P 42/n n m :2'
_symmetry_Int_Tables_number 134
_symmetry_space_group_name_H-M 'P 42/n n m :2'
_audit_creation_date 2023-08-20
_audit_creation_method ToposPro
_cell_angle_alpha 90
_cell_angle_beta 90
_cell_angle_gamma 90
_cell_formula_units_Z 4
_cell_length_a 2.77588
_cell_length_b 2.77588
_cell_length_c 2.77623
_cell_volume 21.392
_refine_ls_R_factor_all 0
_cod_data_source_file d3sc04406h1.cif
_cod_data_source_block 15-TOPOS_icn15
_cod_original_cell_volume 21.39227
_cod_original_sg_symbol_H-M 'P 42/n n m'
_cod_database_code 1570668

loop_
_space_group_symop_id
_space_group_symop_operation_xyz
1 x,y,z
2 1/2-x,1/2-y,z
3 x,1/2-y,1/2-z
4 1/2-x,y,1/2-z
5 1/2-y,1/2-x,-z
6 y,x,-z
7 y,1/2-x,1/2+z
8 1/2-y,x,1/2+z
9 -x,-y,-z
10 1/2+x,1/2+y,-z
11 -x,1/2+y,1/2+z
12 1/2+x,-y,1/2+z
13 1/2+y,1/2+x,z
14 -y,-x,z
15 -y,1/2+x,1/2-z
16 1/2+y,-x,1/2-z

loop_
_atom_site_label
_atom_site_type_symbol
_atom_site_symmetry_multiplicity
_atom_site_fract_x
_atom_site_fract_y
_atom_site_fract_z
_atom_site_occupancy
C1 C 4 0.75000 0.25000 0.07043 1.0000
C2 C 8 0.07041 0.25000 0.25000 1.0000
O1 O 4 0.00000 0.00000 0.50000 1.0000

loop_
_topol_atom.id
_topol_atom.node_id
_topol_atom.atom_label
_topol_atom.element_symbol
1 1 C1 C
2 2 C2 C
3 3 O1 O

loop_
_topol_node.id
_topol_node.label
1 C1
2 C2
3 O1

loop_
_topol_link.node_id_1
_topol_link.node_id_2
_topol_link.distance
_topol_link.symop_id_1
_topol_link.translation_1_x
_topol_link.translation_1_y
_topol_link.translation_1_z
_topol_link.symop_id_2
_topol_link.translation_2_x
_topol_link.translation_2_y
_topol_link.translation_2_z
_topol_link.type
_topol_link.multiplicity
_topol_link.voronoi_solid_angle
1 3 1.0007 1 0 0 0 4 0 0 0 v 8 0.00
1 1 0.9971 1 0 0 0 3 0 0 0 v 2 0.00
2 3 1.0008 1 0 0 0 3 0 0 0 v 16 0.00
2 2 0.9970 1 0 0 0 2 0 0 0 v 4 0.00
